data_7116810
loop_
_publ_author_name
'Xiaoguang Zhou'
'Bing Wei'
'Xiu-Li Sun'
'Yong Tang'
'Zuowei Xie'

_publ_section_title
;
 Asymmetric hydroamination catalyzed by a new chiral zirconium system:
 reaction scope and mechanism
;
_journal_name_full Chem.Commun.
_journal_page_first 5751
_journal_paper_doi 10.1039/C4cc10032H
_journal_volume 51
_journal_year 2015
_chemical_formula_sum 'C72 H87 N5 O4 Zr2'
_chemical_formula_weight 1268.91
_chemical_name_systematic
; 
 ? 
;
_space_group_IT_number 2
_symmetry_cell_setting triclinic
_symmetry_space_group_name_Hall '-P 1'
_symmetry_space_group_name_H-M 'P -1'
_atom_sites_solution_hydrogens geom
_atom_sites_solution_primary direct
_atom_sites_solution_secondary difmap
_audit_creation_method SHELXL-97
_audit_update_record
;
2014-07-26 deposited with the CCDC.
2015-02-19 downloaded from the CCDC.
;
_cell_angle_alpha 100.831(3)
_cell_angle_beta 93.008(3)
_cell_angle_gamma 111.473(3)
_cell_formula_units_Z 2
_cell_length_a 12.0652(19)
_cell_length_b 13.096(2)
_cell_length_c 23.377(4)
_cell_measurement_reflns_used 6988
_cell_measurement_temperature 133(2)
_cell_measurement_theta_max 25.08
_cell_measurement_theta_min 2.38
_cell_volume 3346.2(9)
_computing_cell_refinement 'Bruker SAINT'
_computing_data_collection 'Bruker APEX2'
_computing_data_reduction 'Bruker SAINT'
_computing_molecular_graphics 'Bruker SHELXTL'
_computing_publication_material 'Bruker SHELXTL'
_computing_structure_refinement 'SHELXL-97 (Sheldrick, 2008)'
_computing_structure_solution 'SHELXS-97 (Sheldrick, 2008)'
_diffrn_ambient_temperature 133(2)
_diffrn_measured_fraction_theta_full 0.984
_diffrn_measured_fraction_theta_max 0.984
_diffrn_measurement_device_type 'Bruker APEX-II CCD'
_diffrn_measurement_method '\f and \w scans'
_diffrn_radiation_monochromator graphite
_diffrn_radiation_source 'fine-focus sealed tube'
_diffrn_radiation_type MoK\a
_diffrn_radiation_wavelength 0.71073
_diffrn_reflns_av_R_equivalents 0.0461
_diffrn_reflns_av_sigmaI/netI 0.0814
_diffrn_reflns_limit_h_max 14
_diffrn_reflns_limit_h_min -14
_diffrn_reflns_limit_k_max 15
_diffrn_reflns_limit_k_min -15
_diffrn_reflns_limit_l_max 24
_diffrn_reflns_limit_l_min -27
_diffrn_reflns_number 21203
_diffrn_reflns_theta_full 25.10
_diffrn_reflns_theta_max 25.10
_diffrn_reflns_theta_min 1.75
_exptl_absorpt_coefficient_mu 0.362
_exptl_absorpt_correction_T_max 0.9892
_exptl_absorpt_correction_T_min 0.9579
_exptl_absorpt_correction_type multi-scan
_exptl_absorpt_process_details sadabs
_exptl_crystal_colour colourless
_exptl_crystal_density_diffrn 1.259
_exptl_crystal_density_method 'not measured'
_exptl_crystal_description prism
_exptl_crystal_F_000 1332
_exptl_crystal_size_max 0.12
_exptl_crystal_size_mid 0.05
_exptl_crystal_size_min 0.03
_platon_squeeze_details
;
;
_refine_diff_density_max 1.191
_refine_diff_density_min -0.782
_refine_diff_density_rms 0.106
_refine_ls_extinction_method none
_refine_ls_goodness_of_fit_ref 0.953
_refine_ls_hydrogen_treatment constr
_refine_ls_matrix_type full
_refine_ls_number_parameters 748
_refine_ls_number_reflns 11728
_refine_ls_number_restraints 6
_refine_ls_restrained_S_all 0.954
_refine_ls_R_factor_all 0.0791
_refine_ls_R_factor_gt 0.0483
_refine_ls_shift/su_max 0.000
_refine_ls_shift/su_mean 0.000
_refine_ls_structure_factor_coef Fsqd
_refine_ls_weighting_details 'calc w=1/[\s^2^(Fo^2^)+(0.0814P)^2^+0.0000P] where P=(Fo^2^+2Fc^2^)/3'
_refine_ls_weighting_scheme calc
_refine_ls_wR_factor_gt 0.1250
_refine_ls_wR_factor_ref 0.1389
_reflns_number_gt 8134
_reflns_number_total 11728
_reflns_threshold_expression >2sigma(I)
_cod_data_source_file c4cc10032h2.cif
_cod_data_source_block 9
_cod_original_cell_volume 3346.3(9)
_cod_original_sg_symbol_H-M P-1
_cod_database_code 7116810

loop_
_symmetry_equiv_pos_as_xyz
'x, y, z'
'-x, -y, -z'

loop_
_atom_site_label
_atom_site_type_symbol
_atom_site_fract_x
_atom_site_fract_y
_atom_site_fract_z
_atom_site_U_iso_or_equiv
_atom_site_adp_type
_atom_site_occupancy
_atom_site_symmetry_multiplicity
_atom_site_calc_flag
_atom_site_refinement_flags
Zr1 Zr 0.17404(3) 0.38592(3) 0.250122(16) 0.01813(12) Uani 1 1 d .
Zr2 Zr 0.20338(3) 0.16991(3) 0.296848(16) 0.01943(12) Uani 1 1 d .
O1 O 0.2322(2) 0.3512(2) 0.32842(11) 0.0202(6) Uani 1 1 d .
O2 O 0.2527(2) 0.4449(2) 0.18293(12) 0.0219(6) Uani 1 1 d .
O3 O 0.1167(3) 0.0034(2) 0.28064(12) 0.0312(7) Uani 1 1 d .
O4 O 0.3216(2) 0.2038(2) 0.37564(11) 0.0185(6) Uani 1 1 d .
N1 N 0.3416(3) 0.5489(3) 0.30071(14) 0.0205(7) Uani 1 1 d .
N2 N 0.0669(3) 0.1195(3) 0.37638(15) 0.0250(8) Uani 1 1 d .
N3 N 0.1002(3) 0.2114(3) 0.23543(13) 0.0209(7) Uani 1 1 d .
N4 N 0.0548(3) 0.4614(3) 0.25985(15) 0.0243(8) Uani 1 1 d .
H4A H 0.0703 0.5110 0.2376 0.029 Uiso 1 1 calc R
N5 N 0.3528(3) 0.1835(3) 0.25530(14) 0.0256(8) Uani 1 1 d .
H5B H 0.4163 0.2146 0.2822 0.031 Uiso 1 1 calc R
C1 C 0.3332(3) 0.4294(3) 0.37040(16) 0.0196(9) Uani 1 1 d .
H1A H 0.4066 0.4148 0.3627 0.023 Uiso 1 1 calc R
H1B H 0.3176 0.4215 0.4108 0.023 Uiso 1 1 calc R
C2 C 0.3494(4) 0.5455(3) 0.36369(17) 0.0229(9) Uani 1 1 d .
H2A H 0.2865 0.5672 0.3817 0.028 Uiso 1 1 calc R
H2B H 0.4287 0.6000 0.3844 0.028 Uiso 1 1 calc R
C3 C 0.4446(3) 0.5318(4) 0.27452(18) 0.0237(9) Uani 1 1 d .
H3A H 0.4352 0.4526 0.2716 0.028 Uiso 1 1 calc R
H3B H 0.5195 0.5804 0.3011 0.028 Uiso 1 1 calc R
C4 C 0.4568(4) 0.5580(4) 0.21393(19) 0.0267(10) Uani 1 1 d .
C5 C 0.5683(4) 0.6298(4) 0.2040(2) 0.0363(12) Uani 1 1 d .
H5A H 0.6350 0.6587 0.2341 0.044 Uiso 1 1 calc R
C6 C 0.5819(4) 0.6595(5) 0.1493(2) 0.0490(14) Uani 1 1 d U
C7 C 0.4811(4) 0.6245(4) 0.1100(2) 0.0367(12) Uani 1 1 d .
H7A H 0.4885 0.6518 0.0749 0.044 Uiso 1 1 calc R
C8 C 0.3674(4) 0.5513(4) 0.11724(19) 0.0293(10) Uani 1 1 d .
C9 C 0.3583(3) 0.5170(3) 0.17174(18) 0.0237(9) Uani 1 1 d .
C10 C 0.2526(4) 0.5223(4) 0.07434(19) 0.0276(10) Uani 1 1 d .
C11 C 0.7055(4) 0.7298(5) 0.1363(3) 0.0628(16) Uani 1 1 d U
H11A H 0.6989 0.7426 0.0965 0.094 Uiso 1 1 calc R
H11B H 0.7594 0.6897 0.1392 0.094 Uiso 1 1 calc R
H11C H 0.7379 0.8022 0.1648 0.094 Uiso 1 1 calc R
C12 C 0.3377(4) 0.6584(3) 0.2954(2) 0.0278(10) Uani 1 1 d .
H12A H 0.4101 0.7196 0.3177 0.042 Uiso 1 1 calc R
H12B H 0.2664 0.6657 0.3110 0.042 Uiso 1 1 calc R
H12C H 0.3339 0.6624 0.2539 0.042 Uiso 1 1 calc R
C13 C 0.2833(4) 0.5774(4) 0.02072(19) 0.0312(11) Uani 1 1 d .
C14 C 0.3516(4) 0.5401(5) -0.0196(2) 0.0436(14) Uani 1 1 d .
H14A H 0.3807 0.4848 -0.0123 0.052 Uiso 1 1 calc R
C15 C 0.3766(4) 0.5833(5) -0.0696(2) 0.0482(15) Uani 1 1 d .
H15A H 0.4247 0.5593 -0.0956 0.058 Uiso 1 1 calc R
C16 C 0.3318(4) 0.6605(5) -0.0814(2) 0.0497(16) Uani 1 1 d .
H16A H 0.3487 0.6897 -0.1156 0.060 Uiso 1 1 calc R
C17 C 0.2620(5) 0.6959(5) -0.0435(2) 0.0502(16) Uani 1 1 d .
H17A H 0.2302 0.7485 -0.0522 0.060 Uiso 1 1 calc R
C18 C 0.2378(4) 0.6548(4) 0.0076(2) 0.0375(12) Uani 1 1 d .
H18A H 0.1902 0.6800 0.0334 0.045 Uiso 1 1 calc R
C19 C 0.1917(4) 0.3944(4) 0.04587(18) 0.0281(10) Uani 1 1 d .
C20 C 0.0888(4) 0.3551(4) 0.00536(19) 0.0348(11) Uani 1 1 d .
H20A H 0.0550 0.4062 -0.0036 0.042 Uiso 1 1 calc R
C21 C 0.0351(5) 0.2426(4) -0.0220(2) 0.0452(13) Uani 1 1 d .
H21A H -0.0354 0.2172 -0.0496 0.054 Uiso 1 1 calc R
C22 C 0.0825(5) 0.1665(4) -0.00987(19) 0.0451(13) Uani 1 1 d .
H22A H 0.0436 0.0886 -0.0274 0.054 Uiso 1 1 calc R
C23 C 0.1877(5) 0.2066(5) 0.0284(2) 0.0436(13) Uani 1 1 d .
H23A H 0.2233 0.1558 0.0359 0.052 Uiso 1 1 calc R
C24 C 0.2418(4) 0.3180(4) 0.05585(19) 0.0324(11) Uani 1 1 d .
H24A H 0.3142 0.3434 0.0820 0.039 Uiso 1 1 calc R
C25 C 0.1719(4) 0.5708(4) 0.10880(18) 0.0258(10) Uani 1 1 d .
C26 C 0.0494(4) 0.5158(4) 0.10806(19) 0.0310(11) Uani 1 1 d .
H26A H 0.0117 0.4389 0.0882 0.037 Uiso 1 1 calc R
C27 C -0.0200(4) 0.5696(4) 0.1356(2) 0.0363(12) Uani 1 1 d .
H27A H -0.1043 0.5302 0.1332 0.044 Uiso 1 1 calc R
C28 C 0.0330(4) 0.6804(5) 0.1665(2) 0.0398(12) Uani 1 1 d .
H28A H -0.0144 0.7178 0.1849 0.048 Uiso 1 1 calc R
C29 C 0.1559(4) 0.7359(4) 0.1701(2) 0.0378(12) Uani 1 1 d .
H29A H 0.1937 0.8112 0.1922 0.045 Uiso 1 1 calc R
C30 C 0.2240(4) 0.6827(4) 0.1418(2) 0.0331(11) Uani 1 1 d .
H30A H 0.3083 0.7225 0.1446 0.040 Uiso 1 1 calc R
C31 C 0.0312(4) -0.0615(4) 0.3115(2) 0.0407(13) Uani 1 1 d .
H31A H 0.0389 -0.1348 0.3096 0.049 Uiso 1 1 calc R
H31B H -0.0508 -0.0762 0.2935 0.049 Uiso 1 1 calc R
C32 C 0.0514(4) 0.0005(4) 0.37364(19) 0.0316(11) Uani 1 1 d .
H32A H 0.1241 -0.0017 0.3943 0.038 Uiso 1 1 calc R
H32B H -0.0180 -0.0361 0.3936 0.038 Uiso 1 1 calc R
C33 C 0.1206(4) 0.1926(4) 0.43442(18) 0.0248(9) Uani 1 1 d .
H33A H 0.0589 0.1761 0.4614 0.030 Uiso 1 1 calc R
H33B H 0.1413 0.2716 0.4312 0.030 Uiso 1 1 calc R
C34 C 0.2307(3) 0.1836(3) 0.46207(17) 0.0201(9) Uani 1 1 d .
C35 C 0.2356(3) 0.1691(3) 0.51979(17) 0.0207(9) Uani 1 1 d .
H35A H 0.1668 0.1596 0.5395 0.025 Uiso 1 1 calc R
C36 C 0.3371(3) 0.1681(3) 0.54870(16) 0.0183(8) Uani 1 1 d .
C37 C 0.4366(3) 0.1825(3) 0.51922(16) 0.0180(8) Uani 1 1 d .
H37A H 0.5083 0.1853 0.5396 0.022 Uiso 1 1 calc R
C38 C 0.4362(3) 0.1931(3) 0.46028(17) 0.0174(8) Uani 1 1 d .
C39 C 0.3301(3) 0.1942(3) 0.43067(16) 0.0176(8) Uani 1 1 d .
C40 C 0.5505(3) 0.2138(3) 0.42989(16) 0.0170(8) Uani 1 1 d .
C41 C 0.3397(4) 0.1484(4) 0.61056(18) 0.0272(10) Uani 1 1 d .
H41A H 0.2619 0.1393 0.6242 0.041 Uiso 1 1 calc R
H41B H 0.4032 0.2130 0.6368 0.041 Uiso 1 1 calc R
H41C H 0.3556 0.0802 0.6106 0.041 Uiso 1 1 calc R
C42 C -0.0520(4) 0.1262(5) 0.3641(2) 0.0401(13) Uani 1 1 d .
H42A H -0.0995 0.1059 0.3960 0.060 Uiso 1 1 calc R
H42B H -0.0944 0.0741 0.3269 0.060 Uiso 1 1 calc R
H42C H -0.0405 0.2032 0.3615 0.060 Uiso 1 1 calc R
C43 C 0.5840(3) 0.3322(3) 0.41578(17) 0.0174(8) Uani 1 1 d .
C44 C 0.6122(3) 0.3550(3) 0.36233(17) 0.0211(9) Uani 1 1 d .
H44A H 0.6071 0.2954 0.3307 0.025 Uiso 1 1 calc R
C45 C 0.6484(3) 0.4649(3) 0.35372(18) 0.0221(9) Uani 1 1 d .
H45A H 0.6654 0.4791 0.3161 0.027 Uiso 1 1 calc R
C46 C 0.6596(3) 0.5534(3) 0.40012(18) 0.0237(9) Uani 1 1 d .
H46A H 0.6877 0.6285 0.3949 0.028 Uiso 1 1 calc R
C47 C 0.6294(3) 0.5305(3) 0.45394(18) 0.0214(9) Uani 1 1 d .
H47A H 0.6344 0.5897 0.4858 0.026 Uiso 1 1 calc R
C48 C 0.5915(3) 0.4205(3) 0.46109(17) 0.0204(9) Uani 1 1 d .
H48A H 0.5703 0.4053 0.4981 0.024 Uiso 1 1 calc R
C49 C 0.6580(3) 0.2164(3) 0.47081(17) 0.0197(9) Uani 1 1 d .
C50 C 0.7641(3) 0.3081(3) 0.48929(18) 0.0253(9) Uani 1 1 d .
H50A H 0.7732 0.3766 0.4782 0.030 Uiso 1 1 calc R
C51 C 0.8583(4) 0.3029(4) 0.5238(2) 0.0344(11) Uani 1 1 d .
H51A H 0.9299 0.3682 0.5367 0.041 Uiso 1 1 calc R
C52 C 0.8493(4) 0.2045(4) 0.53973(19) 0.0304(10) Uani 1 1 d .
H52A H 0.9139 0.2014 0.5634 0.037 Uiso 1 1 calc R
C53 C 0.7452(4) 0.1108(4) 0.52078(18) 0.0267(10) Uani 1 1 d .
H53A H 0.7376 0.0425 0.5316 0.032 Uiso 1 1 calc R
C54 C 0.6516(4) 0.1153(3) 0.48610(18) 0.0233(9) Uani 1 1 d .
H54A H 0.5814 0.0490 0.4723 0.028 Uiso 1 1 calc R
C55 C 0.5329(3) 0.1190(3) 0.37523(16) 0.0186(8) Uani 1 1 d .
C56 C 0.4235(3) 0.0269(3) 0.35539(17) 0.0199(8) Uani 1 1 d .
H56A H 0.3555 0.0231 0.3749 0.024 Uiso 1 1 calc R
C57 C 0.4132(4) -0.0583(3) 0.30786(18) 0.0235(9) Uani 1 1 d .
H57A H 0.3378 -0.1190 0.2947 0.028 Uiso 1 1 calc R
C58 C 0.5114(4) -0.0563(4) 0.27915(18) 0.0263(10) Uani 1 1 d .
H58A H 0.5043 -0.1153 0.2467 0.032 Uiso 1 1 calc R
C59 C 0.6194(4) 0.0328(4) 0.29856(18) 0.0248(9) Uani 1 1 d .
H59A H 0.6874 0.0355 0.2792 0.030 Uiso 1 1 calc R
C60 C 0.6302(3) 0.1190(3) 0.34616(17) 0.0217(9) Uani 1 1 d .
H60A H 0.7060 0.1793 0.3591 0.026 Uiso 1 1 calc R
C61 C 0.0016(4) 0.1430(4) 0.18567(17) 0.0255(10) Uani 1 1 d .
C62 C -0.1175(4) 0.0970(4) 0.2098(2) 0.0357(11) Uani 1 1 d .
H62A H -0.1119 0.0491 0.2364 0.054 Uiso 1 1 calc R
H62B H -0.1817 0.0525 0.1772 0.054 Uiso 1 1 calc R
H62C H -0.1356 0.1596 0.2312 0.054 Uiso 1 1 calc R
C63 C 0.0248(4) 0.0452(4) 0.1514(2) 0.0371(11) Uani 1 1 d .
H63A H 0.1012 0.0731 0.1355 0.056 Uiso 1 1 calc R
H63B H -0.0405 0.0032 0.1190 0.056 Uiso 1 1 calc R
H63C H 0.0289 -0.0045 0.1773 0.056 Uiso 1 1 calc R
C64 C -0.0103(4) 0.2163(4) 0.14359(18) 0.0324(11) Uani 1 1 d .
H64A H 0.0655 0.2463 0.1275 0.049 Uiso 1 1 calc R
H64B H -0.0289 0.2787 0.1649 0.049 Uiso 1 1 calc R
H64C H -0.0750 0.1706 0.1114 0.049 Uiso 1 1 calc R
C65 C -0.0483(4) 0.4645(4) 0.29027(19) 0.0307(10) Uani 1 1 d .
C66 C -0.1642(4) 0.4019(5) 0.2469(2) 0.0452(13) Uani 1 1 d .
H66A H -0.1618 0.4406 0.2148 0.068 Uiso 1 1 calc R
H66B H -0.2335 0.4003 0.2674 0.068 Uiso 1 1 calc R
H66C H -0.1713 0.3246 0.2310 0.068 Uiso 1 1 calc R
C67 C -0.0323(4) 0.5854(4) 0.3142(2) 0.0387(12) Uani 1 1 d .
H67A H -0.0301 0.6232 0.2816 0.058 Uiso 1 1 calc R
H67B H 0.0432 0.6242 0.3409 0.058 Uiso 1 1 calc R
H67C H -0.0996 0.5871 0.3355 0.058 Uiso 1 1 calc R
C68 C -0.0521(5) 0.4049(5) 0.3401(2) 0.0454(13) Uani 1 1 d .
H68A H 0.0215 0.4455 0.3680 0.068 Uiso 1 1 calc R
H68B H -0.0584 0.3279 0.3244 0.068 Uiso 1 1 calc R
H68C H -0.1219 0.4028 0.3602 0.068 Uiso 1 1 calc R
C69 C 0.3941(4) 0.1613(3) 0.19821(17) 0.0239(9) Uani 1 1 d .
C70 C 0.3645(4) 0.2323(4) 0.15948(19) 0.0300(10) Uani 1 1 d .
H70A H 0.2775 0.2126 0.1541 0.045 Uiso 1 1 calc R
H70B H 0.3917 0.2176 0.1211 0.045 Uiso 1 1 calc R
H70C H 0.4053 0.3123 0.1784 0.045 Uiso 1 1 calc R
C71 C 0.3337(4) 0.0351(4) 0.1691(2) 0.0355(11) Uani 1 1 d .
H71A H 0.2462 0.0125 0.1643 0.053 Uiso 1 1 calc R
H71B H 0.3562 -0.0086 0.1939 0.053 Uiso 1 1 calc R
H71C H 0.3601 0.0211 0.1305 0.053 Uiso 1 1 calc R
C72 C 0.5297(4) 0.1945(4) 0.20525(19) 0.0324(11) Uani 1 1 d .
H72A H 0.5515 0.1502 0.2299 0.049 Uiso 1 1 calc R
H72B H 0.5693 0.2748 0.2238 0.049 Uiso 1 1 calc R
H72C H 0.5555 0.1800 0.1665 0.049 Uiso 1 1 calc R

loop_
_atom_site_aniso_label
_atom_site_aniso_U_11
_atom_site_aniso_U_22
_atom_site_aniso_U_33
_atom_site_aniso_U_23
_atom_site_aniso_U_13
_atom_site_aniso_U_12
Zr1 0.0181(2) 0.0186(2) 0.0157(2) 0.00734(16) 0.00017(15) 0.00333(16)
Zr2 0.0221(2) 0.0177(2) 0.0158(2) 0.00775(16) 0.00094(16) 0.00284(16)
O1 0.0223(14) 0.0193(15) 0.0157(14) 0.0065(11) -0.0017(11) 0.0036(11)
O2 0.0205(14) 0.0271(16) 0.0219(15) 0.0149(12) 0.0054(12) 0.0086(12)
O3 0.0415(18) 0.0210(17) 0.0223(16) 0.0074(13) 0.0020(13) 0.0010(13)
O4 0.0219(14) 0.0184(15) 0.0152(14) 0.0068(11) 0.0017(11) 0.0064(11)
N1 0.0252(17) 0.0133(18) 0.0199(18) 0.0043(14) -0.0047(14) 0.0044(14)
N2 0.0196(17) 0.027(2) 0.0265(19) 0.0144(16) -0.0009(15) 0.0037(15)
N3 0.0218(17) 0.0209(19) 0.0135(17) 0.0044(14) -0.0029(14) 0.0012(14)
N4 0.0236(18) 0.026(2) 0.0258(19) 0.0103(15) 0.0028(15) 0.0097(15)
N5 0.0252(18) 0.033(2) 0.0167(18) 0.0092(15) -0.0002(14) 0.0077(16)
C1 0.022(2) 0.018(2) 0.0127(19) -0.0005(16) -0.0067(16) 0.0032(16)
C2 0.024(2) 0.022(2) 0.020(2) 0.0041(17) -0.0014(17) 0.0068(17)
C3 0.018(2) 0.026(2) 0.029(2) 0.0150(19) -0.0007(17) 0.0066(17)
C4 0.024(2) 0.026(2) 0.034(3) 0.015(2) 0.0019(19) 0.0093(18)
C5 0.020(2) 0.049(3) 0.041(3) 0.024(2) 0.001(2) 0.008(2)
C6 0.021(2) 0.071(3) 0.054(3) 0.044(3) 0.004(2) 0.002(2)
C7 0.031(2) 0.047(3) 0.034(3) 0.029(2) 0.006(2) 0.007(2)
C8 0.024(2) 0.038(3) 0.032(2) 0.024(2) 0.0055(19) 0.0109(19)
C9 0.022(2) 0.026(2) 0.025(2) 0.0131(19) 0.0048(18) 0.0070(18)
C10 0.025(2) 0.031(3) 0.024(2) 0.017(2) -0.0010(18) 0.0046(19)
C11 0.031(2) 0.085(4) 0.064(3) 0.049(3) 0.002(2) -0.003(2)
C12 0.029(2) 0.015(2) 0.036(3) 0.0074(19) -0.0059(19) 0.0056(18)
C13 0.020(2) 0.041(3) 0.030(2) 0.025(2) -0.0012(19) 0.0013(19)
C14 0.034(3) 0.067(4) 0.038(3) 0.035(3) 0.007(2) 0.017(2)
C15 0.033(3) 0.070(4) 0.037(3) 0.030(3) 0.009(2) 0.006(3)
C16 0.039(3) 0.066(4) 0.036(3) 0.038(3) 0.002(2) -0.001(3)
C17 0.045(3) 0.050(3) 0.053(3) 0.041(3) -0.006(3) 0.003(3)
C18 0.030(2) 0.043(3) 0.039(3) 0.027(2) 0.001(2) 0.005(2)
C19 0.032(2) 0.038(3) 0.018(2) 0.017(2) 0.0086(19) 0.012(2)
C20 0.037(3) 0.037(3) 0.025(2) 0.013(2) 0.000(2) 0.006(2)
C21 0.053(3) 0.046(3) 0.025(3) 0.008(2) -0.005(2) 0.007(3)
C22 0.071(4) 0.034(3) 0.016(2) -0.004(2) 0.000(2) 0.009(3)
C23 0.069(4) 0.047(3) 0.025(3) 0.017(2) 0.014(3) 0.029(3)
C24 0.040(3) 0.040(3) 0.019(2) 0.012(2) 0.005(2) 0.015(2)
C25 0.024(2) 0.030(3) 0.023(2) 0.0158(19) -0.0041(18) 0.0061(18)
C26 0.028(2) 0.034(3) 0.030(2) 0.016(2) -0.0008(19) 0.007(2)
C27 0.024(2) 0.050(3) 0.035(3) 0.020(2) 0.000(2) 0.010(2)
C28 0.042(3) 0.052(3) 0.034(3) 0.017(2) 0.006(2) 0.023(3)
C29 0.047(3) 0.032(3) 0.033(3) 0.011(2) -0.004(2) 0.012(2)
C30 0.025(2) 0.032(3) 0.038(3) 0.018(2) -0.005(2) 0.003(2)
C31 0.040(3) 0.028(3) 0.040(3) 0.018(2) -0.002(2) -0.007(2)
C32 0.032(2) 0.023(2) 0.033(3) 0.016(2) 0.001(2) -0.0013(19)
C33 0.025(2) 0.029(2) 0.026(2) 0.0151(19) 0.0094(18) 0.0108(18)
C34 0.022(2) 0.016(2) 0.020(2) 0.0084(17) 0.0008(17) 0.0023(16)
C35 0.023(2) 0.017(2) 0.020(2) 0.0089(17) 0.0089(17) 0.0026(16)
C36 0.028(2) 0.0099(19) 0.0129(19) 0.0040(15) 0.0005(16) 0.0020(16)
C37 0.022(2) 0.012(2) 0.018(2) 0.0058(16) -0.0001(16) 0.0030(15)
C38 0.0198(19) 0.012(2) 0.019(2) 0.0059(16) 0.0029(16) 0.0038(15)
C39 0.028(2) 0.0098(19) 0.0138(19) 0.0038(15) 0.0020(16) 0.0057(16)
C40 0.0191(19) 0.013(2) 0.019(2) 0.0078(16) 0.0049(16) 0.0051(15)
C41 0.026(2) 0.034(3) 0.021(2) 0.0151(19) 0.0044(18) 0.0062(19)
C42 0.021(2) 0.065(4) 0.039(3) 0.029(3) 0.006(2) 0.013(2)
C43 0.0133(18) 0.014(2) 0.023(2) 0.0056(16) 0.0011(16) 0.0027(15)
C44 0.025(2) 0.018(2) 0.022(2) 0.0074(17) 0.0038(17) 0.0094(17)
C45 0.026(2) 0.020(2) 0.024(2) 0.0109(18) 0.0110(18) 0.0092(17)
C46 0.023(2) 0.017(2) 0.032(2) 0.0120(19) 0.0052(18) 0.0053(17)
C47 0.022(2) 0.016(2) 0.023(2) 0.0026(17) 0.0002(17) 0.0056(16)
C48 0.020(2) 0.024(2) 0.019(2) 0.0100(17) 0.0046(16) 0.0089(17)
C49 0.024(2) 0.019(2) 0.018(2) 0.0074(17) 0.0041(17) 0.0082(17)
C50 0.025(2) 0.020(2) 0.027(2) 0.0073(18) -0.0015(18) 0.0036(18)
C51 0.023(2) 0.032(3) 0.041(3) 0.006(2) -0.005(2) 0.0063(19)
C52 0.031(2) 0.033(3) 0.027(2) 0.002(2) -0.0064(19) 0.016(2)
C53 0.035(2) 0.029(3) 0.021(2) 0.0088(19) 0.0023(19) 0.016(2)
C54 0.025(2) 0.020(2) 0.024(2) 0.0080(18) 0.0025(18) 0.0066(17)
C55 0.025(2) 0.017(2) 0.0150(19) 0.0095(16) 0.0008(16) 0.0076(16)
C56 0.022(2) 0.019(2) 0.020(2) 0.0064(17) 0.0017(17) 0.0081(17)
C57 0.029(2) 0.016(2) 0.024(2) 0.0062(17) -0.0006(18) 0.0055(17)
C58 0.043(3) 0.021(2) 0.016(2) 0.0045(17) -0.0013(19) 0.015(2)
C59 0.034(2) 0.027(2) 0.022(2) 0.0136(19) 0.0098(18) 0.0171(19)
C60 0.023(2) 0.023(2) 0.024(2) 0.0127(18) 0.0057(17) 0.0106(17)
C61 0.024(2) 0.024(2) 0.019(2) 0.0044(18) -0.0044(17) -0.0001(18)
C62 0.029(2) 0.038(3) 0.027(2) 0.009(2) -0.001(2) -0.002(2)
C63 0.041(3) 0.030(3) 0.027(2) -0.001(2) -0.005(2) 0.003(2)
C64 0.033(2) 0.039(3) 0.019(2) 0.008(2) -0.0032(19) 0.007(2)
C65 0.024(2) 0.035(3) 0.031(3) 0.007(2) 0.0062(19) 0.0094(19)
C66 0.026(2) 0.054(4) 0.045(3) -0.006(3) 0.004(2) 0.011(2)
C67 0.037(3) 0.037(3) 0.042(3) 0.004(2) 0.009(2) 0.015(2)
C68 0.050(3) 0.050(3) 0.044(3) 0.022(3) 0.019(3) 0.021(3)
C69 0.030(2) 0.024(2) 0.019(2) 0.0092(18) 0.0050(18) 0.0093(18)
C70 0.039(3) 0.032(3) 0.024(2) 0.012(2) 0.006(2) 0.016(2)
C71 0.047(3) 0.027(3) 0.029(3) 0.008(2) 0.002(2) 0.011(2)
C72 0.040(3) 0.037(3) 0.025(2) 0.016(2) 0.011(2) 0.015(2)

loop_
_atom_type_symbol
_atom_type_description
_atom_type_scat_dispersion_real
_atom_type_scat_dispersion_imag
_atom_type_scat_source
C C 0.0033 0.0016 'International Tables Vol C Tables 4.2.6.8 and 6.1.1.4'
H H 0.0000 0.0000 'International Tables Vol C Tables 4.2.6.8 and 6.1.1.4'
N N 0.0061 0.0033 'International Tables Vol C Tables 4.2.6.8 and 6.1.1.4'
O O 0.0106 0.0060 'International Tables Vol C Tables 4.2.6.8 and 6.1.1.4'
Zr Zr -2.9673 0.5597 'International Tables Vol C Tables 4.2.6.8 and 6.1.1.4'

loop_
_geom_angle_atom_site_label_1
_geom_angle_atom_site_label_2
_geom_angle_atom_site_label_3
_geom_angle
O2 Zr1 N4 100.87(12)
O2 Zr1 N3 114.10(12)
N4 Zr1 N3 115.25(13)
O2 Zr1 O1 135.61(10)
N4 Zr1 O1 113.85(12)
N3 Zr1 O1 75.76(11)
O2 Zr1 N1 78.42(11)
N4 Zr1 N1 94.52(13)
N3 Zr1 N1 143.10(11)
O1 Zr1 N1 72.32(10)
O2 Zr1 Zr2 123.41(8)
N4 Zr1 Zr2 133.81(9)
N3 Zr1 Zr2 37.74(8)
O1 Zr1 Zr2 41.21(7)
N1 Zr1 Zr2 105.75(7)
O3 Zr2 N5 101.24(14)
O3 Zr2 N3 100.60(12)
N5 Zr2 N3 100.69(12)
O3 Zr2 O4 102.64(11)
N5 Zr2 O4 84.88(11)
N3 Zr2 O4 154.53(12)
O3 Zr2 O1 157.30(12)
N5 Zr2 O1 101.27(12)
N3 Zr2 O1 72.25(11)
O4 Zr2 O1 82.30(9)
O3 Zr2 N2 70.91(12)
N5 Zr2 N2 155.03(11)
N3 Zr2 N2 104.04(11)
O4 Zr2 N2 74.28(10)
O1 Zr2 N2 89.60(10)
O3 Zr2 Zr1 137.34(8)
N5 Zr2 Zr1 92.33(9)
N3 Zr2 Zr1 36.81(9)
O4 Zr2 Zr1 118.86(7)
O1 Zr2 Zr1 38.43(6)
N2 Zr2 Zr1 109.60(8)
C1 O1 Zr1 124.0(2)
C1 O1 Zr2 122.7(2)
Zr1 O1 Zr2 100.36(11)
C9 O2 Zr1 140.4(2)
C31 O3 Zr2 129.1(3)
C39 O4 Zr2 146.1(2)
C12 N1 C2 108.5(3)
C12 N1 C3 111.2(3)
C2 N1 C3 110.8(3)
C12 N1 Zr1 115.9(2)
C2 N1 Zr1 107.4(2)
C3 N1 Zr1 102.9(2)
C33 N2 C42 106.3(4)
C33 N2 C32 112.7(3)
C42 N2 C32 109.9(3)
C33 N2 Zr2 112.6(2)
C42 N2 Zr2 113.6(2)
C32 N2 Zr2 101.8(2)
C61 N3 Zr1 120.5(2)
C61 N3 Zr2 133.8(3)
Zr1 N3 Zr2 105.46(13)
C65 N4 Zr1 143.5(3)
C65 N4 H4A 108.3
Zr1 N4 H4A 108.3
C69 N5 Zr2 144.2(3)
C69 N5 H5B 107.9
Zr2 N5 H5B 107.9
O1 C1 C2 107.2(3)
O1 C1 H1A 110.3
C2 C1 H1A 110.3
O1 C1 H1B 110.3
C2 C1 H1B 110.3
H1A C1 H1B 108.5
N1 C2 C1 110.2(3)
N1 C2 H2A 109.6
C1 C2 H2A 109.6
N1 C2 H2B 109.6
C1 C2 H2B 109.6
H2A C2 H2B 108.1
N1 C3 C4 113.7(3)
N1 C3 H3A 108.8
C4 C3 H3A 108.8
N1 C3 H3B 108.8
C4 C3 H3B 108.8
H3A C3 H3B 107.7
C9 C4 C5 121.4(4)
C9 C4 C3 120.4(4)
C5 C4 C3 118.1(4)
C4 C5 C6 119.8(4)
C4 C5 H5A 120.1
C6 C5 H5A 120.1
C7 C6 C5 117.5(4)
C7 C6 C11 122.4(4)
C5 C6 C11 120.1(4)
C6 C7 C8 124.9(4)
C6 C7 H7A 117.6
C8 C7 H7A 117.6
C7 C8 C9 115.9(4)
C7 C8 C10 123.3(3)
C9 C8 C10 120.1(3)
O2 C9 C4 119.1(3)
O2 C9 C8 120.7(3)
C4 C9 C8 120.2(4)
C25 C10 C8 106.5(4)
C25 C10 C19 114.3(3)
C8 C10 C19 112.5(3)
C25 C10 C13 109.1(4)
C8 C10 C13 111.0(3)
C19 C10 C13 103.5(3)
C6 C11 H11A 109.5
C6 C11 H11B 109.5
H11A C11 H11B 109.5
C6 C11 H11C 109.5
H11A C11 H11C 109.5
H11B C11 H11C 109.5
N1 C12 H12A 109.5
N1 C12 H12B 109.5
H12A C12 H12B 109.5
N1 C12 H12C 109.5
H12A C12 H12C 109.5
H12B C12 H12C 109.5
C18 C13 C14 118.1(4)
C18 C13 C10 122.8(4)
C14 C13 C10 118.9(4)
C15 C14 C13 120.9(5)
C15 C14 H14A 119.5
C13 C14 H14A 119.5
C16 C15 C14 120.0(5)
C16 C15 H15A 120.0
C14 C15 H15A 120.0
C15 C16 C17 120.1(4)
C15 C16 H16A 120.0
C17 C16 H16A 120.0
C16 C17 C18 120.6(5)
C16 C17 H17A 119.7
C18 C17 H17A 119.7
C13 C18 C17 120.2(5)
C13 C18 H18A 119.9
C17 C18 H18A 119.9
C20 C19 C24 117.9(4)
C20 C19 C10 119.5(4)
C24 C19 C10 122.3(4)
C21 C20 C19 120.8(5)
C21 C20 H20A 119.6
C19 C20 H20A 119.6
C20 C21 C22 120.8(5)
C20 C21 H21A 119.6
C22 C21 H21A 119.6
C23 C22 C21 118.4(5)
C23 C22 H22A 120.8
C21 C22 H22A 120.8
C24 C23 C22 121.3(5)
C24 C23 H23A 119.3
C22 C23 H23A 119.3
C23 C24 C19 120.7(4)
C23 C24 H24A 119.7
C19 C24 H24A 119.7
C26 C25 C30 116.5(4)
C26 C25 C10 125.4(4)
C30 C25 C10 118.0(4)
C25 C26 C27 121.9(4)
C25 C26 H26A 119.0
C27 C26 H26A 119.0
C28 C27 C26 120.4(4)
C28 C27 H27A 119.8
C26 C27 H27A 119.8
C29 C28 C27 118.9(5)
C29 C28 H28A 120.5
C27 C28 H28A 120.5
C30 C29 C28 120.5(5)
C30 C29 H29A 119.8
C28 C29 H29A 119.8
C29 C30 C25 121.8(4)
C29 C30 H30A 119.1
C25 C30 H30A 119.1
O3 C31 C32 109.1(4)
O3 C31 H31A 109.9
C32 C31 H31A 109.9
O3 C31 H31B 109.9
C32 C31 H31B 109.9
H31A C31 H31B 108.3
C31 C32 N2 110.1(3)
C31 C32 H32A 109.6
N2 C32 H32A 109.6
C31 C32 H32B 109.6
N2 C32 H32B 109.6
H32A C32 H32B 108.2
N2 C33 C34 116.6(4)
N2 C33 H33A 108.1
C34 C33 H33A 108.1
N2 C33 H33B 108.1
C34 C33 H33B 108.1
H33A C33 H33B 107.3
C35 C34 C39 120.7(4)
C35 C34 C33 119.2(4)
C39 C34 C33 120.1(3)
C36 C35 C34 121.7(4)
C36 C35 H35A 119.1
C34 C35 H35A 119.1
C35 C36 C37 118.2(3)
C35 C36 C41 121.1(4)
C37 C36 C41 120.6(3)
C36 C37 C38 122.9(3)
C36 C37 H37A 118.5
C38 C37 H37A 118.5
C37 C38 C39 118.3(3)
C37 C38 C40 121.2(3)
C39 C38 C40 120.2(3)
O4 C39 C34 119.4(3)
O4 C39 C38 122.6(3)
C34 C39 C38 118.0(3)
C38 C40 C55 112.3(3)
C38 C40 C43 105.7(3)
C55 C40 C43 113.6(3)
C38 C40 C49 112.2(3)
C55 C40 C49 104.8(3)
C43 C40 C49 108.2(3)
C36 C41 H41A 109.5
C36 C41 H41B 109.5
H41A C41 H41B 109.5
C36 C41 H41C 109.5
H41A C41 H41C 109.5
H41B C41 H41C 109.5
N2 C42 H42A 109.5
N2 C42 H42B 109.5
H42A C42 H42B 109.5
N2 C42 H42C 109.5
H42A C42 H42C 109.5
H42B C42 H42C 109.5
C44 C43 C48 118.4(4)
C44 C43 C40 123.9(4)
C48 C43 C40 117.6(3)
C43 C44 C45 120.9(4)
C43 C44 H44A 119.6
C45 C44 H44A 119.6
C46 C45 C44 120.2(4)
C46 C45 H45A 119.9
C44 C45 H45A 119.9
C47 C46 C45 119.2(4)
C47 C46 H46A 120.4
C45 C46 H46A 120.4
C46 C47 C48 119.5(4)
C46 C47 H47A 120.2
C48 C47 H47A 120.2
C43 C48 C47 121.8(4)
C43 C48 H48A 119.1
C47 C48 H48A 119.1
C50 C49 C54 116.8(4)
C50 C49 C40 124.6(3)
C54 C49 C40 118.3(3)
C49 C50 C51 121.5(4)
C49 C50 H50A 119.2
C51 C50 H50A 119.2
C52 C51 C50 120.8(4)
C52 C51 H51A 119.6
C50 C51 H51A 119.6
C53 C52 C51 118.9(4)
C53 C52 H52A 120.6
C51 C52 H52A 120.6
C52 C53 C54 120.5(4)
C52 C53 H53A 119.7
C54 C53 H53A 119.7
C53 C54 C49 121.3(4)
C53 C54 H54A 119.3
C49 C54 H54A 119.3
C60 C55 C56 117.2(4)
C60 C55 C40 119.7(3)
C56 C55 C40 123.0(3)
C57 C56 C55 121.1(4)
C57 C56 H56A 119.5
C55 C56 H56A 119.5
C56 C57 C58 120.9(4)
C56 C57 H57A 119.6
C58 C57 H57A 119.6
C59 C58 C57 118.6(4)
C59 C58 H58A 120.7
C57 C58 H58A 120.7
C58 C59 C60 120.8(4)
C58 C59 H59A 119.6
C60 C59 H59A 119.6
C55 C60 C59 121.5(4)
C55 C60 H60A 119.3
C59 C60 H60A 119.3
N3 C61 C63 111.7(3)
N3 C61 C62 109.7(3)
C63 C61 C62 108.2(4)
N3 C61 C64 110.4(3)
C63 C61 C64 108.4(4)
C62 C61 C64 108.4(4)
C61 C62 H62A 109.5
C61 C62 H62B 109.5
H62A C62 H62B 109.5
C61 C62 H62C 109.5
H62A C62 H62C 109.5
H62B C62 H62C 109.5
C61 C63 H63A 109.5
C61 C63 H63B 109.5
H63A C63 H63B 109.5
C61 C63 H63C 109.5
H63A C63 H63C 109.5
H63B C63 H63C 109.5
C61 C64 H64A 109.5
C61 C64 H64B 109.5
H64A C64 H64B 109.5
C61 C64 H64C 109.5
H64A C64 H64C 109.5
H64B C64 H64C 109.5
N4 C65 C68 107.6(4)
N4 C65 C67 109.7(4)
C68 C65 C67 110.1(4)
N4 C65 C66 109.0(4)
C68 C65 C66 109.5(4)
C67 C65 C66 110.9(4)
C65 C66 H66A 109.5
C65 C66 H66B 109.5
H66A C66 H66B 109.5
C65 C66 H66C 109.5
H66A C66 H66C 109.5
H66B C66 H66C 109.5
C65 C67 H67A 109.5
C65 C67 H67B 109.5
H67A C67 H67B 109.5
C65 C67 H67C 109.5
H67A C67 H67C 109.5
H67B C67 H67C 109.5
C65 C68 H68A 109.5
C65 C68 H68B 109.5
H68A C68 H68B 109.5
C65 C68 H68C 109.5
H68A C68 H68C 109.5
H68B C68 H68C 109.5
N5 C69 C72 110.8(3)
N5 C69 C70 109.1(3)
C72 C69 C70 107.6(3)
N5 C69 C71 109.8(3)
C72 C69 C71 108.6(4)
C70 C69 C71 110.8(3)
C69 C70 H70A 109.5
C69 C70 H70B 109.5
H70A C70 H70B 109.5
C69 C70 H70C 109.5
H70A C70 H70C 109.5
H70B C70 H70C 109.5
C69 C71 H71A 109.5
C69 C71 H71B 109.5
H71A C71 H71B 109.5
C69 C71 H71C 109.5
H71A C71 H71C 109.5
H71B C71 H71C 109.5
C69 C72 H72A 109.5
C69 C72 H72B 109.5
H72A C72 H72B 109.5
C69 C72 H72C 109.5
H72A C72 H72C 109.5
H72B C72 H72C 109.5

loop_
_geom_bond_atom_site_label_1
_geom_bond_atom_site_label_2
_geom_bond_distance
Zr1 O2 2.010(2)
Zr1 N4 2.022(3)
Zr1 N3 2.078(3)
Zr1 O1 2.112(2)
Zr1 N1 2.384(3)
Zr1 Zr2 3.3429(7)
Zr2 O3 1.993(3)
Zr2 N5 2.059(3)
Zr2 N3 2.123(3)
Zr2 O4 2.140(2)
Zr2 O1 2.239(3)
Zr2 N2 2.567(3)
O1 C1 1.442(4)
O2 C9 1.354(4)
O3 C31 1.405(5)
O4 C39 1.318(4)
N1 C12 1.479(5)
N1 C2 1.481(5)
N1 C3 1.484(5)
N2 C33 1.464(5)
N2 C42 1.485(5)
N2 C32 1.489(5)
N3 C61 1.501(5)
N4 C65 1.475(5)
N4 H4A 0.8800
N5 C69 1.464(5)
N5 H5B 0.8800
C1 C2 1.500(5)
C1 H1A 0.9900
C1 H1B 0.9900
C2 H2A 0.9900
C2 H2B 0.9900
C3 C4 1.521(5)
C3 H3A 0.9900
C3 H3B 0.9900
C4 C9 1.373(6)
C4 C5 1.392(6)
C5 C6 1.404(6)
C5 H5A 0.9500
C6 C7 1.362(6)
C6 C11 1.520(6)
C7 C8 1.397(6)
C7 H7A 0.9500
C8 C9 1.425(5)
C8 C10 1.547(6)
C10 C25 1.531(6)
C10 C19 1.554(6)
C10 C13 1.556(5)
C11 H11A 0.9800
C11 H11B 0.9800
C11 H11C 0.9800
C12 H12A 0.9800
C12 H12B 0.9800
C12 H12C 0.9800
C13 C18 1.389(6)
C13 C14 1.417(7)
C14 C15 1.394(6)
C14 H14A 0.9500
C15 C16 1.370(8)
C15 H15A 0.9500
C16 C17 1.386(8)
C16 H16A 0.9500
C17 C18 1.402(6)
C17 H17A 0.9500
C18 H18A 0.9500
C19 C20 1.389(6)
C19 C24 1.392(6)
C20 C21 1.379(7)
C20 H20A 0.9500
C21 C22 1.381(8)
C21 H21A 0.9500
C22 C23 1.380(7)
C22 H22A 0.9500
C23 C24 1.369(7)
C23 H23A 0.9500
C24 H24A 0.9500
C25 C26 1.384(6)
C25 C30 1.410(6)
C26 C27 1.390(7)
C26 H26A 0.9500
C27 C28 1.383(7)
C27 H27A 0.9500
C28 C29 1.382(7)
C28 H28A 0.9500
C29 C30 1.379(7)
C29 H29A 0.9500
C30 H30A 0.9500
C31 C32 1.484(7)
C31 H31A 0.9900
C31 H31B 0.9900
C32 H32A 0.9900
C32 H32B 0.9900
C33 C34 1.501(5)
C33 H33A 0.9900
C33 H33B 0.9900
C34 C35 1.399(5)
C34 C39 1.416(6)
C35 C36 1.373(5)
C35 H35A 0.9500
C36 C37 1.386(5)
C36 C41 1.517(5)
C37 C38 1.411(5)
C37 H37A 0.9500
C38 C39 1.429(5)
C38 C40 1.543(5)
C40 C55 1.550(5)
C40 C43 1.556(5)
C40 C49 1.557(5)
C41 H41A 0.9800
C41 H41B 0.9800
C41 H41C 0.9800
C42 H42A 0.9800
C42 H42B 0.9800
C42 H42C 0.9800
C43 C44 1.370(5)
C43 C48 1.385(6)
C44 C45 1.400(5)
C44 H44A 0.9500
C45 C46 1.391(6)
C45 H45A 0.9500
C46 C47 1.384(6)
C46 H46A 0.9500
C47 C48 1.390(5)
C47 H47A 0.9500
C48 H48A 0.9500
C49 C50 1.374(5)
C49 C54 1.411(5)
C50 C51 1.389(6)
C50 H50A 0.9500
C51 C52 1.376(6)
C51 H51A 0.9500
C52 C53 1.374(6)
C52 H52A 0.9500
C53 C54 1.381(5)
C53 H53A 0.9500
C54 H54A 0.9500
C55 C60 1.387(5)
C55 C56 1.404(5)
C56 C57 1.383(6)
C56 H56A 0.9500
C57 C58 1.387(6)
C57 H57A 0.9500
C58 C59 1.375(6)
C58 H58A 0.9500
C59 C60 1.391(6)
C59 H59A 0.9500
C60 H60A 0.9500
C61 C63 1.504(6)
C61 C62 1.525(6)
C61 C64 1.532(6)
C62 H62A 0.9800
C62 H62B 0.9800
C62 H62C 0.9800
C63 H63A 0.9800
C63 H63B 0.9800
C63 H63C 0.9800
C64 H64A 0.9800
C64 H64B 0.9800
C64 H64C 0.9800
C65 C68 1.513(6)
C65 C67 1.514(7)
C65 C66 1.534(6)
C66 H66A 0.9800
C66 H66B 0.9800
C66 H66C 0.9800
C67 H67A 0.9800
C67 H67B 0.9800
C67 H67C 0.9800
C68 H68A 0.9800
C68 H68B 0.9800
C68 H68C 0.9800
C69 C72 1.521(6)
C69 C70 1.530(5)
C69 C71 1.539(6)
C70 H70A 0.9800
C70 H70B 0.9800
C70 H70C 0.9800
C71 H71A 0.9800
C71 H71B 0.9800
C71 H71C 0.9800
C72 H72A 0.9800
C72 H72B 0.9800
C72 H72C 0.9800

loop_
_geom_torsion_atom_site_label_1
_geom_torsion_atom_site_label_2
_geom_torsion_atom_site_label_3
_geom_torsion_atom_site_label_4
_geom_torsion
O2 Zr1 Zr2 O3 -91.56(16)
N4 Zr1 Zr2 O3 69.51(19)
N3 Zr1 Zr2 O3 -4.6(2)
O1 Zr1 Zr2 O3 145.34(17)
N1 Zr1 Zr2 O3 -177.90(16)
O2 Zr1 Zr2 N5 17.84(13)
N4 Zr1 Zr2 N5 178.90(16)
N3 Zr1 Zr2 N5 104.80(18)
O1 Zr1 Zr2 N5 -105.27(14)
N1 Zr1 Zr2 N5 -68.51(13)
O2 Zr1 Zr2 N3 -86.96(17)
N4 Zr1 Zr2 N3 74.1(2)
O1 Zr1 Zr2 N3 149.94(18)
N1 Zr1 Zr2 N3 -173.31(17)
O2 Zr1 Zr2 O4 103.28(12)
N4 Zr1 Zr2 O4 -95.65(16)
N3 Zr1 Zr2 O4 -169.76(17)
O1 Zr1 Zr2 O4 -19.83(13)
N1 Zr1 Zr2 O4 16.93(12)
O2 Zr1 Zr2 O1 123.10(14)
N4 Zr1 Zr2 O1 -75.83(17)
N3 Zr1 Zr2 O1 -149.94(18)
N1 Zr1 Zr2 O1 36.76(13)
O2 Zr1 Zr2 N2 -174.32(12)
N4 Zr1 Zr2 N2 -13.25(15)
N3 Zr1 Zr2 N2 -87.36(17)
O1 Zr1 Zr2 N2 62.58(13)
N1 Zr1 Zr2 N2 99.33(12)
O2 Zr1 O1 C1 50.2(3)
N4 Zr1 O1 C1 -88.1(3)
N3 Zr1 O1 C1 160.3(3)
N1 Zr1 O1 C1 -1.0(3)
Zr2 Zr1 O1 C1 141.8(3)
O2 Zr1 O1 Zr2 -91.62(16)
N4 Zr1 O1 Zr2 130.09(12)
N3 Zr1 O1 Zr2 18.44(11)
N1 Zr1 O1 Zr2 -142.80(13)
O3 Zr2 O1 C1 124.5(3)
N5 Zr2 O1 C1 -63.1(3)
N3 Zr2 O1 C1 -160.9(3)
O4 Zr2 O1 C1 20.1(3)
N2 Zr2 O1 C1 94.3(3)
Zr1 Zr2 O1 C1 -142.5(3)
O3 Zr2 O1 Zr1 -93.0(3)
N5 Zr2 O1 Zr1 79.38(12)
N3 Zr2 O1 Zr1 -18.37(11)
O4 Zr2 O1 Zr1 162.56(11)
N2 Zr2 O1 Zr1 -123.26(11)
N4 Zr1 O2 C9 108.8(4)
N3 Zr1 O2 C9 -127.0(4)
O1 Zr1 O2 C9 -32.9(5)
N1 Zr1 O2 C9 16.3(4)
Zr2 Zr1 O2 C9 -85.0(4)
N5 Zr2 O3 C31 157.0(3)
N3 Zr2 O3 C31 -99.7(3)
O4 Zr2 O3 C31 69.8(4)
O1 Zr2 O3 C31 -30.6(5)
N2 Zr2 O3 C31 1.6(3)
Zr1 Zr2 O3 C31 -96.9(3)
O3 Zr2 O4 C39 -56.9(4)
N5 Zr2 O4 C39 -157.3(4)
N3 Zr2 O4 C39 98.5(5)
O1 Zr2 O4 C39 100.6(4)
N2 Zr2 O4 C39 8.8(4)
Zr1 Zr2 O4 C39 112.9(4)
O2 Zr1 N1 C12 68.6(3)
N4 Zr1 N1 C12 -31.6(3)
N3 Zr1 N1 C12 -176.5(3)
O1 Zr1 N1 C12 -145.2(3)
Zr2 Zr1 N1 C12 -169.7(3)
O2 Zr1 N1 C2 -169.9(3)
N4 Zr1 N1 C2 89.9(3)
N3 Zr1 N1 C2 -55.0(3)
O1 Zr1 N1 C2 -23.7(2)
Zr2 Zr1 N1 C2 -48.1(3)
O2 Zr1 N1 C3 -52.9(2)
N4 Zr1 N1 C3 -153.1(2)
N3 Zr1 N1 C3 62.0(3)
O1 Zr1 N1 C3 93.3(2)
Zr2 Zr1 N1 C3 68.8(2)
O3 Zr2 N2 C33 143.7(3)
N5 Zr2 N2 C33 68.5(4)
N3 Zr2 N2 C33 -119.7(3)
O4 Zr2 N2 C33 33.9(2)
O1 Zr2 N2 C33 -48.2(3)
Zr1 Zr2 N2 C33 -81.6(3)
O3 Zr2 N2 C42 -95.3(3)
N5 Zr2 N2 C42 -170.6(3)
N3 Zr2 N2 C42 1.2(3)
O4 Zr2 N2 C42 154.9(3)
O1 Zr2 N2 C42 72.8(3)
Zr1 Zr2 N2 C42 39.3(3)
O3 Zr2 N2 C32 22.8(2)
N5 Zr2 N2 C32 -52.5(4)
N3 Zr2 N2 C32 119.3(2)
O4 Zr2 N2 C32 -87.0(2)
O1 Zr2 N2 C32 -169.1(2)
Zr1 Zr2 N2 C32 157.4(2)
O2 Zr1 N3 C61 -61.1(3)
N4 Zr1 N3 C61 54.9(3)
O1 Zr1 N3 C61 164.9(3)
N1 Zr1 N3 C61 -164.4(3)
Zr2 Zr1 N3 C61 -175.2(4)
O2 Zr1 N3 Zr2 114.05(13)
N4 Zr1 N3 Zr2 -129.88(14)
O1 Zr1 N3 Zr2 -19.91(12)
N1 Zr1 N3 Zr2 10.8(3)
O3 Zr2 N3 C61 -8.9(4)
N5 Zr2 N3 C61 94.8(4)
O4 Zr2 N3 C61 -164.5(3)
O1 Zr2 N3 C61 -166.7(4)
N2 Zr2 N3 C61 -81.7(4)
Zr1 Zr2 N3 C61 174.2(4)
O3 Zr2 N3 Zr1 176.83(14)
N5 Zr2 N3 Zr1 -79.45(16)
O4 Zr2 N3 Zr1 21.2(3)
O1 Zr2 N3 Zr1 19.08(12)
N2 Zr2 N3 Zr1 104.06(14)
O2 Zr1 N4 C65 170.9(5)
N3 Zr1 N4 C65 47.5(5)
O1 Zr1 N4 C65 -37.4(5)
N1 Zr1 N4 C65 -110.1(5)
Zr2 Zr1 N4 C65 6.9(5)
O3 Zr2 N5 C69 63.9(5)
N3 Zr2 N5 C69 -39.3(5)
O4 Zr2 N5 C69 165.8(5)
O1 Zr2 N5 C69 -113.1(5)
N2 Zr2 N5 C69 132.6(4)
Zr1 Zr2 N5 C69 -75.4(5)
Zr1 O1 C1 C2 25.1(4)
Zr2 O1 C1 C2 158.8(2)
C12 N1 C2 C1 170.7(3)
C3 N1 C2 C1 -66.9(4)
Zr1 N1 C2 C1 44.7(4)
O1 C1 C2 N1 -45.5(4)
C12 N1 C3 C4 -47.3(4)
C2 N1 C3 C4 -168.1(3)
Zr1 N1 C3 C4 77.4(3)
N1 C3 C4 C9 -47.0(6)
N1 C3 C4 C5 129.0(4)
C9 C4 C5 C6 -1.5(8)
C3 C4 C5 C6 -177.5(5)
C4 C5 C6 C7 6.2(8)
C4 C5 C6 C11 -174.8(5)
C5 C6 C7 C8 -7.3(9)
C11 C6 C7 C8 173.7(6)
C6 C7 C8 C9 3.3(8)
C6 C7 C8 C10 174.0(5)
Zr1 O2 C9 C4 12.5(7)
Zr1 O2 C9 C8 -166.8(3)
C5 C4 C9 O2 178.2(4)
C3 C4 C9 O2 -5.9(6)
C5 C4 C9 C8 -2.6(7)
C3 C4 C9 C8 173.3(4)
C7 C8 C9 O2 -179.0(4)
C10 C8 C9 O2 10.0(7)
C7 C8 C9 C4 1.8(7)
C10 C8 C9 C4 -169.2(4)
C7 C8 C10 C25 -114.1(5)
C9 C8 C10 C25 56.2(5)
C7 C8 C10 C19 119.9(5)
C9 C8 C10 C19 -69.8(5)
C7 C8 C10 C13 4.5(7)
C9 C8 C10 C13 174.8(4)
C25 C10 C13 C18 -2.1(6)
C8 C10 C13 C18 -119.1(5)
C19 C10 C13 C18 120.0(5)
C25 C10 C13 C14 -176.3(4)
C8 C10 C13 C14 66.7(5)
C19 C10 C13 C14 -54.2(5)
C18 C13 C14 C15 2.7(7)
C10 C13 C14 C15 177.1(4)
C13 C14 C15 C16 -2.1(8)
C14 C15 C16 C17 0.2(8)
C15 C16 C17 C18 1.0(8)
C14 C13 C18 C17 -1.5(7)
C10 C13 C18 C17 -175.6(4)
C16 C17 C18 C13 -0.3(7)
C25 C10 C19 C20 59.7(5)
C8 C10 C19 C20 -178.7(4)
C13 C10 C19 C20 -58.9(5)
C25 C10 C19 C24 -125.5(4)
C8 C10 C19 C24 -4.0(5)
C13 C10 C19 C24 115.9(4)
C24 C19 C20 C21 2.9(6)
C10 C19 C20 C21 177.9(4)
C19 C20 C21 C22 -0.1(7)
C20 C21 C22 C23 -2.7(7)
C21 C22 C23 C24 2.7(7)
C22 C23 C24 C19 0.1(7)
C20 C19 C24 C23 -2.9(6)
C10 C19 C24 C23 -177.7(4)
C8 C10 C25 C26 -135.8(4)
C19 C10 C25 C26 -10.9(5)
C13 C10 C25 C26 104.4(4)
C8 C10 C25 C30 47.8(4)
C19 C10 C25 C30 172.6(3)
C13 C10 C25 C30 -72.1(4)
C30 C25 C26 C27 3.5(6)
C10 C25 C26 C27 -173.0(4)
C25 C26 C27 C28 -2.0(6)
C26 C27 C28 C29 -0.8(7)
C27 C28 C29 C30 2.0(7)
C28 C29 C30 C25 -0.4(7)
C26 C25 C30 C29 -2.3(6)
C10 C25 C30 C29 174.5(4)
Zr2 O3 C31 C32 -26.6(5)
O3 C31 C32 N2 47.1(5)
C33 N2 C32 C31 -163.5(4)
C42 N2 C32 C31 78.1(4)
Zr2 N2 C32 C31 -42.6(4)
C42 N2 C33 C34 168.6(3)
C32 N2 C33 C34 48.1(4)
Zr2 N2 C33 C34 -66.3(4)
N2 C33 C34 C35 -129.7(4)
N2 C33 C34 C39 52.9(5)
C39 C34 C35 C36 2.1(6)
C33 C34 C35 C36 -175.4(4)
C34 C35 C36 C37 0.3(6)
C34 C35 C36 C41 -177.9(4)
C35 C36 C37 C38 -2.8(6)
C41 C36 C37 C38 175.4(4)
C36 C37 C38 C39 2.9(6)
C36 C37 C38 C40 177.5(4)
Zr2 O4 C39 C34 -24.8(6)
Zr2 O4 C39 C38 154.7(3)
C35 C34 C39 O4 177.6(3)
C33 C34 C39 O4 -4.9(6)
C35 C34 C39 C38 -1.9(6)
C33 C34 C39 C38 175.6(4)
C37 C38 C39 O4 180.0(3)
C40 C38 C39 O4 5.3(6)
C37 C38 C39 C34 -0.5(5)
C40 C38 C39 C34 -175.1(3)
C37 C38 C40 C55 119.9(4)
C39 C38 C40 C55 -65.6(4)
C37 C38 C40 C43 -115.6(4)
C39 C38 C40 C43 58.9(4)
C37 C38 C40 C49 2.1(5)
C39 C38 C40 C49 176.6(3)
C38 C40 C43 C44 -132.5(4)
C55 C40 C43 C44 -8.8(5)
C49 C40 C43 C44 107.2(4)
C38 C40 C43 C48 51.0(4)
C55 C40 C43 C48 174.7(3)
C49 C40 C43 C48 -69.3(4)
C48 C43 C44 C45 0.3(6)
C40 C43 C44 C45 -176.1(3)
C43 C44 C45 C46 1.9(6)
C44 C45 C46 C47 -2.9(6)
C45 C46 C47 C48 1.7(6)
C44 C43 C48 C47 -1.5(6)
C40 C43 C48 C47 175.2(3)
C46 C47 C48 C43 0.5(6)
C38 C40 C49 C50 -117.7(4)
C55 C40 C49 C50 120.1(4)
C43 C40 C49 C50 -1.4(5)
C38 C40 C49 C54 68.3(5)
C55 C40 C49 C54 -53.9(4)
C43 C40 C49 C54 -175.5(4)
C54 C49 C50 C51 -3.1(6)
C40 C49 C50 C51 -177.2(4)
C49 C50 C51 C52 1.4(7)
C50 C51 C52 C53 0.1(7)
C51 C52 C53 C54 0.4(7)
C52 C53 C54 C49 -2.2(6)
C50 C49 C54 C53 3.5(6)
C40 C49 C54 C53 178.1(4)
C38 C40 C55 C60 -173.8(3)
C43 C40 C55 C60 66.2(4)
C49 C40 C55 C60 -51.7(4)
C38 C40 C55 C56 1.7(5)
C43 C40 C55 C56 -118.3(4)
C49 C40 C55 C56 123.8(4)
C60 C55 C56 C57 -1.7(5)
C40 C55 C56 C57 -177.3(3)
C55 C56 C57 C58 1.3(6)
C56 C57 C58 C59 -0.6(6)
C57 C58 C59 C60 0.3(6)
C56 C55 C60 C59 1.4(5)
C40 C55 C60 C59 177.1(3)
C58 C59 C60 C55 -0.7(6)
Zr1 N3 C61 C63 133.6(3)
Zr2 N3 C61 C63 -40.0(5)
Zr1 N3 C61 C62 -106.4(3)
Zr2 N3 C61 C62 80.0(5)
Zr1 N3 C61 C64 12.9(5)
Zr2 N3 C61 C64 -160.7(3)
Zr1 N4 C65 C68 15.6(7)
Zr1 N4 C65 C67 135.3(4)
Zr1 N4 C65 C66 -103.1(5)
Zr2 N5 C69 C72 -177.6(4)
Zr2 N5 C69 C70 64.1(6)
Zr2 N5 C69 C71 -57.6(6)

loop_
_platon_squeeze_void_nr
_platon_squeeze_void_average_x
_platon_squeeze_void_average_y
_platon_squeeze_void_average_z
_platon_squeeze_void_volume
_platon_squeeze_void_count_electrons
_platon_squeeze_void_content
1 0.083 0.433 0.471 8 0 ' '
2 0.500 1.000 1.000 251 46 ' '
3 0.188 0.276 0.688 9 0 ' '
4 0.811 0.724 0.312 9 0 ' '
5 0.916 0.567 0.529 8 0 ' '
